data_7247438
loop_
_publ_author_name
'Abou Taka, Ali'
'Reynolds, 3rd, Joseph E'
'Cole-Filipiak, Neil C'
'Shivanna, Mohana'
'Yu, Christine J.'
'Feng, Patrick'
'Allendorf, Mark D.'
'Ramasesha, Krupa'
'Stavila, Vitalie'
'McCaslin, Laura M.'

_publ_section_title
;
 Comparing the structures and photophysical properties of two charge
 transfer co-crystals.
;
_journal_issue 40
_journal_name_full 'Physical chemistry chemical physics : PCCP'
_journal_page_first 27065
_journal_page_last 27074
_journal_paper_doi 10.1039/d3cp03720g
_journal_volume 25
_journal_year 2023
_chemical_formula_moiety 'C17 H13 N, 1.5(C12 H4 N4)'
_chemical_formula_sum 'C35 H19 N7'
_chemical_formula_weight 537.57
_chemical_name_systematic 3TCNQ2NPE
_space_group_crystal_system triclinic
_space_group_IT_number 2
_space_group_name_Hall '-P 1'
_space_group_name_H-M_alt 'P -1'
_atom_sites_solution_hydrogens geom
_atom_sites_solution_primary direct
_audit_creation_date 2022-06-28
_audit_creation_method
;
Olex2 1.5
(compiled 2021.12.09 svn.r5202d8cf for OlexSys, GUI svn.r6439)
;
_audit_update_record
;
2023-08-03 deposited with the CCDC.	2023-09-26 downloaded from the CCDC.
;
_cell_angle_alpha 93.827(3)
_cell_angle_beta 93.940(3)
_cell_angle_gamma 111.868(4)
_cell_formula_units_Z 2
_cell_length_a 9.8862(4)
_cell_length_b 11.8127(5)
_cell_length_c 12.3102(5)
_cell_measurement_reflns_used 9179
_cell_measurement_temperature 102(3)
_cell_measurement_theta_max 72.7970
_cell_measurement_theta_min 3.5720
_cell_volume 1324.38(10)
_computing_cell_refinement 'CrysAlisPro 1.171.41.93a (Rigaku OD, 2020)'
_computing_data_collection 'CrysAlisPro 1.171.41.93a (Rigaku OD, 2020)'
_computing_data_reduction 'CrysAlisPro 1.171.41.93a (Rigaku OD, 2020)'
_computing_molecular_graphics 'Olex2 1.5 (Dolomanov et al., 2009)'
_computing_publication_material 'Olex2 1.5 (Dolomanov et al., 2009)'
_computing_structure_refinement 'SHELXL 2018/3 (Sheldrick, 2015)'
_computing_structure_solution 'SHELXS  (Sheldrick, 2008)'
_diffrn_ambient_environment N~2~
_diffrn_ambient_temperature 102(3)
_diffrn_detector 'CCD plate'
_diffrn_detector_area_resol_mean 10.2358
_diffrn_detector_type Atlas
_diffrn_measured_fraction_theta_full 1.000
_diffrn_measured_fraction_theta_max 0.972
_diffrn_measurement_details
;
List of Runs (angles in degrees, time in seconds):

  # Type    Start    End  Width  t~exp~   \w     \q     \k     \f   Frames
#--------------------------------------------------------------------------
  1  \w   -117.00 -18.00   1.00    2.50    --  -42.59 -38.00  90.00   99
  2  \w    -87.00  -6.00   1.00    2.50    --  -42.59 125.00-120.00   81
  3  \w   -123.00  -2.00   1.00    2.50    --  -42.59 -19.00 150.00  121
  4  \w     27.00  99.00   1.00    2.50    --   42.59-125.00  60.00   72
  5  \w     27.00  99.00   1.00    2.50    --   42.59-125.00   0.00   72
  6  \w     31.00 130.00   1.00    7.50    --  104.03 -45.00-150.00   99
  7  \w     78.00 177.00   1.00    7.50    --  104.03  45.00-120.00   99
  8  \w    103.00 178.00   1.00    7.50    --  104.03  77.00 -90.00   75
  9  \w     31.00 112.00   1.00    7.50    --  104.03-125.00 -30.00   81
 10  \w     22.00 106.00   1.00    7.50    --  104.03 -95.00  60.00   84
 11  \w     78.00 177.00   1.00    7.50    --  104.03  45.00 -30.00   99
 12  \w     78.00 177.00   1.00    7.50    --  104.03  45.00-180.00   99
 13  \w     22.00 106.00   1.00    7.50    --  104.03 -95.00 120.00   84
 14  \w     22.00 106.00   1.00    7.50    --  104.03 -95.00   0.00   84
 15  \w     28.00 137.00   1.00    7.50    --  104.03 -77.00-180.00  109
 16  \w     28.00 132.00   1.00    7.50    --  104.03 -30.00 -60.00  104
 17  \w   -116.00 -14.00   1.00    2.50    --  -42.59 -57.00  60.00  102
 18  \w   -116.00 -14.00   1.00    2.50    --  -42.59 -57.00 -30.00  102
 19  \w     14.00 116.00   1.00    2.50    --   42.59  57.00 -60.00  102
;
_diffrn_measurement_device 'four-circle diffractometer'
_diffrn_measurement_device_type 'SuperNova, Dual, Cu at home/near, Atlas'
_diffrn_measurement_method '\w scans'
_diffrn_orient_matrix_type 'CrysAlisPro convention (1999,Acta A55,543-557)'
_diffrn_orient_matrix_UB_11 -0.0112428000
_diffrn_orient_matrix_UB_12 0.0175216000
_diffrn_orient_matrix_UB_13 -0.1227225000
_diffrn_orient_matrix_UB_21 0.0382017000
_diffrn_orient_matrix_UB_22 0.1380527000
_diffrn_orient_matrix_UB_23 0.0287893000
_diffrn_orient_matrix_UB_31 0.1640097000
_diffrn_orient_matrix_UB_32 0.0240970000
_diffrn_orient_matrix_UB_33 -0.0020083000
_diffrn_radiation_monochromator mirror
_diffrn_radiation_probe x-ray
_diffrn_radiation_type 'Cu K\a'
_diffrn_radiation_wavelength 1.54184
_diffrn_reflns_av_R_equivalents 0.0235
_diffrn_reflns_av_unetI/netI 0.0209
_diffrn_reflns_Laue_measured_fraction_full 1.000
_diffrn_reflns_Laue_measured_fraction_max 0.972
_diffrn_reflns_limit_h_max 12
_diffrn_reflns_limit_h_min -9
_diffrn_reflns_limit_k_max 14
_diffrn_reflns_limit_k_min -14
_diffrn_reflns_limit_l_max 15
_diffrn_reflns_limit_l_min -15
_diffrn_reflns_number 14402
_diffrn_reflns_point_group_measured_fraction_full 1.000
_diffrn_reflns_point_group_measured_fraction_max 0.972
_diffrn_reflns_theta_full 67.684
_diffrn_reflns_theta_max 73.000
_diffrn_reflns_theta_min 3.617
_diffrn_source 'micro-focus sealed X-ray tube'
_diffrn_source_type 'SuperNova (Cu) X-ray Source'
_exptl_absorpt_coefficient_mu 0.660
_exptl_absorpt_correction_T_max 1.000
_exptl_absorpt_correction_T_min 0.628
_exptl_absorpt_correction_type gaussian
_exptl_absorpt_process_details
;
CrysAlisPro 1.171.41.93a (Rigaku Oxford Diffraction, 2020)
Numerical absorption correction based on gaussian integration over
a multifaceted crystal model
Empirical absorption correction using spherical harmonics,
implemented in SCALE3 ABSPACK scaling algorithm.
;
_exptl_crystal_colour 'clear dark blue'
_exptl_crystal_colour_lustre clear
_exptl_crystal_colour_modifier dark
_exptl_crystal_colour_primary blue
_exptl_crystal_density_diffrn 1.348
_exptl_crystal_description prism
_exptl_crystal_F_000 556
_exptl_crystal_recrystallization_method '1:1 (DMF/MeCN)'
_exptl_crystal_size_max 0.421
_exptl_crystal_size_mid 0.186
_exptl_crystal_size_min 0.044
_refine_diff_density_max 0.274
_refine_diff_density_min -0.195
_refine_diff_density_rms 0.043
_refine_ls_extinction_method none
_refine_ls_goodness_of_fit_ref 1.031
_refine_ls_hydrogen_treatment constr
_refine_ls_matrix_type full
_refine_ls_number_parameters 379
_refine_ls_number_reflns 5154
_refine_ls_number_restraints 0
_refine_ls_restrained_S_all 1.031
_refine_ls_R_factor_all 0.0431
_refine_ls_R_factor_gt 0.0372
_refine_ls_shift/su_max 0.000
_refine_ls_shift/su_mean 0.000
_refine_ls_structure_factor_coef Fsqd
_refine_ls_weighting_details 'w=1/[\s^2^(Fo^2^)+(0.0650P)^2^+0.1666P] where P=(Fo^2^+2Fc^2^)/3'
_refine_ls_weighting_scheme calc
_refine_ls_wR_factor_gt 0.1021
_refine_ls_wR_factor_ref 0.1073
_reflns_Friedel_coverage 0.000
_reflns_number_gt 4451
_reflns_number_total 5154
_reflns_threshold_expression 'I > 2\s(I)'
_cod_data_source_file d3cp03720g2.cif
_cod_data_source_block Npe-TCNQ
_cod_depositor_comments 'Adding full bibliography for 7247438--7247439.cif.'
_cod_original_cell_volume 1324.40(9)
_cod_database_code 7247438
_shelx_shelxl_version_number 2018/3
_chemical_oxdiff_formula N4C18H18
_chemical_oxdiff_usercomment 'Solvent MeCN. 1:1 NVP:TCNQ'
_shelx_space_group_comment
;
The symmetry employed for this shelxl refinement is uniquely defined
by the following loop, which should always be used as a source of
symmetry information in preference to the above space-group names.
They are only intended as comments.
;
_shelx_estimated_absorpt_t_max 0.972
_shelx_estimated_absorpt_t_min 0.769
_olex2_refinement_description
;
1. Fixed Uiso
 At 1.2 times of:
  All C(H) groups
2.a Aromatic/amide H refined with riding coordinates:
 C1(H1), C2(H2), C4(H4), C5(H5), C6(H6), C7(H7), C9(H9), C10(H10), C11(H11),
 C13(H13), C14(H14), C15(H15), C16(H16), C22(H22), C23(H23), C25(H25), C26(H26),
  C34(H34), C35(H35)
;
_olex2_submission_special_instructions 'No special instructions were received'
_oxdiff_exptl_absorpt_empirical_details
;
Empirical correction (ABSPACK) includes:
- Absorption correction using spherical harmonics
- Frame scaling
;
_oxdiff_exptl_absorpt_empirical_full_max 1.150
_oxdiff_exptl_absorpt_empirical_full_min 0.885

loop_
_space_group_symop_operation_xyz
'x, y, z'
'-x, -y, -z'

loop_
_atom_site_label
_atom_site_type_symbol
_atom_site_fract_x
_atom_site_fract_y
_atom_site_fract_z
_atom_site_U_iso_or_equiv
_atom_site_adp_type
_atom_site_occupancy
_atom_site_site_symmetry_order
_atom_site_calc_flag
_atom_site_refinement_flags_posn
_atom_site_refinement_flags_adp
_atom_site_refinement_flags_occupancy
_atom_site_disorder_assembly
_atom_site_disorder_group
N1 N 0.17548(11) 0.28132(9) 0.51408(8) 0.0242(2) Uani 1 1 d . . . . .
C1 C 0.11944(13) 0.36792(11) 0.50650(10) 0.0257(3) Uani 1 1 d . . . . .
H1 H 0.034055 0.358667 0.541900 0.031 Uiso 1 1 calc R U . . .
C2 C 0.17803(13) 0.47030(11) 0.45028(10) 0.0248(2) Uani 1 1 d . . . . .
H2 H 0.131912 0.527785 0.446903 0.030 Uiso 1 1 calc R U . . .
C3 C 0.30503(12) 0.48883(10) 0.39859(9) 0.0214(2) Uani 1 1 d . . . . .
C4 C 0.36365(12) 0.39816(10) 0.40551(9) 0.0233(2) Uani 1 1 d . . . . .
H4 H 0.449089 0.404840 0.371155 0.028 Uiso 1 1 calc R U . . .
C5 C 0.29623(12) 0.29879(10) 0.46275(9) 0.0230(2) Uani 1 1 d . . . . .
H5 H 0.338279 0.238556 0.466013 0.028 Uiso 1 1 calc R U . . .
C6 C 0.36807(12) 0.59846(10) 0.34144(9) 0.0233(2) Uani 1 1 d . . . . .
H6 H 0.311646 0.647548 0.331841 0.028 Uiso 1 1 calc R U . . .
C7 C 0.49860(12) 0.63543(10) 0.30153(9) 0.0209(2) Uani 1 1 d . . . . .
H7 H 0.556571 0.588129 0.314112 0.025 Uiso 1 1 calc R U . . .
C8 C 0.56051(12) 0.74260(10) 0.23997(9) 0.0201(2) Uani 1 1 d . . . . .
C9 C 0.49245(13) 0.82551(10) 0.23026(9) 0.0235(2) Uani 1 1 d . . . . .
H9 H 0.411472 0.817679 0.270660 0.028 Uiso 1 1 calc R U . . .
C10 C 0.53999(13) 0.92080(10) 0.16229(10) 0.0249(2) Uani 1 1 d . . . . .
H10 H 0.491486 0.976511 0.157705 0.030 Uiso 1 1 calc R U . . .
C11 C 0.65578(13) 0.93381(10) 0.10267(9) 0.0238(2) Uani 1 1 d . . . . .
H11 H 0.684685 0.996401 0.054619 0.029 Uiso 1 1 calc R U . . .
C12 C 0.73256(12) 0.85467(10) 0.11219(9) 0.0207(2) Uani 1 1 d . . . . .
C13 C 0.85430(13) 0.86905(10) 0.05228(9) 0.0245(2) Uani 1 1 d . . . . .
H13 H 0.882111 0.931018 0.003559 0.029 Uiso 1 1 calc R U . . .
C14 C 0.93277(13) 0.79556(11) 0.06306(10) 0.0265(3) Uani 1 1 d . . . . .
H14 H 1.013853 0.806153 0.022041 0.032 Uiso 1 1 calc R U . . .
C15 C 0.89173(13) 0.70391(10) 0.13583(9) 0.0241(2) Uani 1 1 d . . . . .
H15 H 0.947368 0.654118 0.144970 0.029 Uiso 1 1 calc R U . . .
C16 C 0.77289(12) 0.68563(10) 0.19350(9) 0.0213(2) Uani 1 1 d . . . . .
H16 H 0.746817 0.622579 0.241222 0.026 Uiso 1 1 calc R U . . .
C17 C 0.68776(12) 0.75917(9) 0.18335(9) 0.0191(2) Uani 1 1 d . . . . .
N2 N 0.36223(12) 0.13406(10) 0.18972(9) 0.0302(2) Uani 1 1 d . . . . .
N3 N 0.16050(11) -0.18151(9) 0.36785(8) 0.0267(2) Uani 1 1 d . . . . .
N4 N -0.51495(12) 0.10923(10) 0.45992(9) 0.0330(3) Uani 1 1 d . . . . .
N5 N -0.28285(12) 0.40113(9) 0.27771(9) 0.0305(2) Uani 1 1 d . . . . .
C18 C 0.26447(13) 0.07817(11) 0.23461(9) 0.0226(2) Uani 1 1 d . . . . .
C19 C 0.14831(12) -0.09675(10) 0.33519(9) 0.0212(2) Uani 1 1 d . . . . .
C20 C 0.14174(12) 0.01107(10) 0.29172(9) 0.0200(2) Uani 1 1 d . . . . .
C21 C 0.03000(12) 0.05244(10) 0.30371(8) 0.0190(2) Uani 1 1 d . . . . .
C22 C -0.09200(12) -0.00973(10) 0.36492(9) 0.0189(2) Uani 1 1 d . . . . .
H22 H -0.099194 -0.083821 0.394407 0.023 Uiso 1 1 calc R U . . .
C23 C -0.19546(12) 0.03712(10) 0.38023(8) 0.0190(2) Uani 1 1 d . . . . .
H23 H -0.274325 -0.004066 0.421154 0.023 Uiso 1 1 calc R U . . .
C24 C -0.18804(12) 0.14935(10) 0.33515(8) 0.0186(2) Uani 1 1 d . . . . .
C25 C -0.06912(12) 0.20837(10) 0.27054(9) 0.0200(2) Uani 1 1 d . . . . .
H25 H -0.063831 0.280694 0.238521 0.024 Uiso 1 1 calc R U . . .
C26 C 0.03365(12) 0.16189(10) 0.25548(9) 0.0203(2) Uani 1 1 d . . . . .
H26 H 0.110446 0.201556 0.212279 0.024 Uiso 1 1 calc R U . . .
C27 C -0.29025(12) 0.20007(10) 0.35240(9) 0.0200(2) Uani 1 1 d . . . . .
C28 C -0.41285(13) 0.14682(10) 0.41351(9) 0.0232(2) Uani 1 1 d . . . . .
C29 C -0.28395(12) 0.31196(10) 0.30923(9) 0.0223(2) Uani 1 1 d . . . . .
N6 N 0.06213(11) 0.46879(10) 0.14545(9) 0.0310(2) Uani 1 1 d . . . . .
N7 N 0.25844(12) 0.77467(9) -0.04490(9) 0.0301(2) Uani 1 1 d . . . . .
C30 C 0.15714(13) 0.51934(10) 0.09602(9) 0.0230(2) Uani 1 1 d . . . . .
C31 C 0.26624(12) 0.68883(10) -0.01156(9) 0.0218(2) Uani 1 1 d . . . . .
C32 C 0.27434(12) 0.58219(10) 0.03292(9) 0.0201(2) Uani 1 1 d . . . . .
C33 C 0.38631(12) 0.54224(9) 0.01707(8) 0.0186(2) Uani 1 1 d . . . . .
C34 C 0.50019(12) 0.60442(10) -0.05069(9) 0.0199(2) Uani 1 1 d . . . . .
H34 H 0.498944 0.674544 -0.083626 0.024 Uiso 1 1 calc R U . . .
C35 C 0.39249(12) 0.43670(9) 0.06712(9) 0.0198(2) Uani 1 1 d . . . . .
H35 H 0.319180 0.395668 0.112512 0.024 Uiso 1 1 calc R U . . .

loop_
_atom_site_aniso_label
_atom_site_aniso_U_11
_atom_site_aniso_U_22
_atom_site_aniso_U_33
_atom_site_aniso_U_23
_atom_site_aniso_U_13
_atom_site_aniso_U_12
N1 0.0248(5) 0.0242(5) 0.0242(5) 0.0043(4) 0.0019(4) 0.0099(4)
C1 0.0248(6) 0.0267(6) 0.0279(6) 0.0049(5) 0.0073(5) 0.0114(5)
C2 0.0245(6) 0.0242(6) 0.0296(6) 0.0048(5) 0.0061(5) 0.0126(5)
C3 0.0196(5) 0.0225(5) 0.0218(5) 0.0017(4) 0.0006(4) 0.0079(4)
C4 0.0203(6) 0.0237(6) 0.0266(6) 0.0024(4) 0.0027(4) 0.0092(5)
C5 0.0221(6) 0.0220(6) 0.0261(5) 0.0022(4) 0.0001(4) 0.0100(5)
C6 0.0235(6) 0.0229(6) 0.0253(5) 0.0038(4) 0.0023(4) 0.0107(5)
C7 0.0220(6) 0.0200(5) 0.0214(5) 0.0018(4) 0.0008(4) 0.0090(4)
C8 0.0206(5) 0.0178(5) 0.0215(5) 0.0002(4) -0.0007(4) 0.0075(4)
C9 0.0217(6) 0.0211(5) 0.0282(6) 0.0010(4) 0.0020(4) 0.0091(4)
C10 0.0265(6) 0.0191(5) 0.0317(6) 0.0010(4) -0.0017(5) 0.0127(5)
C11 0.0278(6) 0.0169(5) 0.0256(5) 0.0035(4) -0.0018(4) 0.0078(4)
C12 0.0215(5) 0.0166(5) 0.0219(5) 0.0009(4) -0.0011(4) 0.0054(4)
C13 0.0242(6) 0.0214(5) 0.0246(5) 0.0036(4) 0.0018(4) 0.0046(4)
C14 0.0219(6) 0.0280(6) 0.0280(6) -0.0004(5) 0.0044(5) 0.0078(5)
C15 0.0232(6) 0.0234(6) 0.0275(6) -0.0002(4) 0.0003(4) 0.0116(5)
C16 0.0228(6) 0.0183(5) 0.0231(5) 0.0016(4) -0.0004(4) 0.0087(4)
C17 0.0204(5) 0.0158(5) 0.0197(5) 0.0005(4) -0.0005(4) 0.0058(4)
N2 0.0279(5) 0.0349(6) 0.0343(6) 0.0121(4) 0.0104(4) 0.0168(5)
N3 0.0237(5) 0.0270(5) 0.0340(5) 0.0078(4) 0.0061(4) 0.0135(4)
N4 0.0308(6) 0.0353(6) 0.0447(6) 0.0194(5) 0.0161(5) 0.0214(5)
N5 0.0360(6) 0.0253(5) 0.0354(6) 0.0082(4) 0.0052(5) 0.0166(4)
C18 0.0231(6) 0.0267(6) 0.0229(5) 0.0048(4) 0.0033(4) 0.0144(5)
C19 0.0166(5) 0.0261(6) 0.0228(5) 0.0021(4) 0.0040(4) 0.0099(4)
C20 0.0196(5) 0.0215(5) 0.0198(5) 0.0022(4) 0.0013(4) 0.0089(4)
C21 0.0185(5) 0.0202(5) 0.0176(5) 0.0009(4) 0.0000(4) 0.0071(4)
C22 0.0196(5) 0.0174(5) 0.0198(5) 0.0037(4) 0.0007(4) 0.0072(4)
C23 0.0187(5) 0.0191(5) 0.0188(5) 0.0036(4) 0.0019(4) 0.0066(4)
C24 0.0186(5) 0.0194(5) 0.0178(5) 0.0018(4) -0.0008(4) 0.0078(4)
C25 0.0200(5) 0.0201(5) 0.0206(5) 0.0053(4) 0.0022(4) 0.0077(4)
C26 0.0189(5) 0.0213(5) 0.0210(5) 0.0060(4) 0.0037(4) 0.0072(4)
C27 0.0202(5) 0.0207(5) 0.0207(5) 0.0042(4) 0.0027(4) 0.0091(4)
C28 0.0247(6) 0.0239(6) 0.0279(6) 0.0083(5) 0.0046(5) 0.0157(5)
C29 0.0214(6) 0.0236(6) 0.0248(5) 0.0033(4) 0.0038(4) 0.0116(5)
N6 0.0263(5) 0.0315(6) 0.0395(6) 0.0123(5) 0.0082(5) 0.0134(5)
N7 0.0300(5) 0.0242(5) 0.0392(6) 0.0068(4) -0.0002(4) 0.0139(4)
C30 0.0219(6) 0.0218(5) 0.0278(6) 0.0040(4) 0.0001(5) 0.0112(5)
C31 0.0183(5) 0.0215(6) 0.0262(5) 0.0020(4) 0.0000(4) 0.0087(4)
C32 0.0202(5) 0.0177(5) 0.0226(5) 0.0025(4) 0.0000(4) 0.0078(4)
C33 0.0192(5) 0.0161(5) 0.0196(5) 0.0006(4) -0.0016(4) 0.0063(4)
C34 0.0215(6) 0.0165(5) 0.0210(5) 0.0037(4) -0.0003(4) 0.0067(4)
C35 0.0197(5) 0.0175(5) 0.0212(5) 0.0038(4) 0.0009(4) 0.0060(4)

loop_
_atom_type_symbol
_atom_type_description
_atom_type_scat_dispersion_real
_atom_type_scat_dispersion_imag
_atom_type_scat_source
C C 0.0181 0.0091 'International Tables Vol C Tables 4.2.6.8 and 6.1.1.4'
H H 0.0000 0.0000 'International Tables Vol C Tables 4.2.6.8 and 6.1.1.4'
N N 0.0311 0.0180 'International Tables Vol C Tables 4.2.6.8 and 6.1.1.4'

loop_
_exptl_crystal_face_index_h
_exptl_crystal_face_index_k
_exptl_crystal_face_index_l
_exptl_crystal_face_perp_dist
2 4 5 0.0682
-6 3 3 0.2140
-6 0 -1 0.1597
-3 -3 -5 0.1035
-6 1 0 0.1633
4 -5 -6 0.1346
6 -2 0 0.2000
0 5 -6 0.0197
0 -5 6 0.0214

loop_
_geom_angle_atom_site_label_1
_geom_angle_atom_site_label_2
_geom_angle_atom_site_label_3
_geom_angle
_geom_angle_site_symmetry_1
_geom_angle_site_symmetry_3
_geom_angle_publ_flag
C1 N1 C5 115.57(10) . . ?
N1 C1 H1 117.9 . . ?
N1 C1 C2 124.17(11) . . ?
C2 C1 H1 117.9 . . ?
C1 C2 H2 120.0 . . ?
C1 C2 C3 119.91(11) . . ?
C3 C2 H2 120.0 . . ?
C2 C3 C4 116.21(10) . . ?
C2 C3 C6 119.62(10) . . ?
C4 C3 C6 124.17(10) . . ?
C3 C4 H4 120.3 . . ?
C5 C4 C3 119.46(10) . . ?
C5 C4 H4 120.3 . . ?
N1 C5 C4 124.66(10) . . ?
N1 C5 H5 117.7 . . ?
C4 C5 H5 117.7 . . ?
C3 C6 H6 117.2 . . ?
C7 C6 C3 125.51(10) . . ?
C7 C6 H6 117.2 . . ?
C6 C7 H7 117.0 . . ?
C6 C7 C8 125.99(10) . . ?
C8 C7 H7 117.0 . . ?
C9 C8 C7 120.72(10) . . ?
C9 C8 C17 118.71(10) . . ?
C17 C8 C7 120.47(9) . . ?
C8 C9 H9 119.1 . . ?
C8 C9 C10 121.78(10) . . ?
C10 C9 H9 119.1 . . ?
C9 C10 H10 119.8 . . ?
C11 C10 C9 120.35(10) . . ?
C11 C10 H10 119.8 . . ?
C10 C11 H11 119.8 . . ?
C10 C11 C12 120.35(10) . . ?
C12 C11 H11 119.8 . . ?
C11 C12 C13 120.67(10) . . ?
C11 C12 C17 119.88(11) . . ?
C13 C12 C17 119.45(10) . . ?
C12 C13 H13 119.3 . . ?
C14 C13 C12 121.45(11) . . ?
C14 C13 H13 119.3 . . ?
C13 C14 H14 120.4 . . ?
C13 C14 C15 119.20(11) . . ?
C15 C14 H14 120.4 . . ?
C14 C15 H15 119.5 . . ?
C16 C15 C14 121.02(11) . . ?
C16 C15 H15 119.5 . . ?
C15 C16 H16 119.3 . . ?
C15 C16 C17 121.32(10) . . ?
C17 C16 H16 119.3 . . ?
C12 C17 C8 118.74(10) . . ?
C16 C17 C8 123.75(10) . . ?
C16 C17 C12 117.51(10) . . ?
N2 C18 C20 178.55(12) . . ?
N3 C19 C20 176.44(11) . . ?
C19 C20 C18 115.22(9) . . ?
C21 C20 C18 120.38(10) . . ?
C21 C20 C19 124.38(10) . . ?
C20 C21 C22 121.88(10) . . ?
C20 C21 C26 119.81(10) . . ?
C26 C21 C22 118.30(9) . . ?
C21 C22 H22 119.8 . . ?
C23 C22 C21 120.33(10) . . ?
C23 C22 H22 119.8 . . ?
C22 C23 H23 119.5 . . ?
C22 C23 C24 120.99(10) . . ?
C24 C23 H23 119.5 . . ?
C25 C24 C23 118.39(9) . . ?
C27 C24 C23 121.76(10) . . ?
C27 C24 C25 119.85(9) . . ?
C24 C25 H25 119.7 . . ?
C26 C25 C24 120.56(10) . . ?
C26 C25 H25 119.7 . . ?
C21 C26 H26 119.3 . . ?
C25 C26 C21 121.33(10) . . ?
C25 C26 H26 119.3 . . ?
C24 C27 C28 123.63(10) . . ?
C24 C27 C29 122.57(10) . . ?
C28 C27 C29 113.80(9) . . ?
N4 C28 C27 175.58(11) . . ?
N5 C29 C27 177.29(12) . . ?
N6 C30 C32 179.17(12) . . ?
N7 C31 C32 178.37(12) . . ?
C31 C32 C30 115.29(9) . . ?
C33 C32 C30 121.85(10) . . ?
C33 C32 C31 122.86(10) . . ?
C32 C33 C34 120.77(10) . . ?
C32 C33 C35 120.76(10) . . ?
C35 C33 C34 118.47(10) . . ?
C33 C34 H34 119.9 . . ?
C35 C34 C33 120.24(10) 2_665 . ?
C35 C34 H34 119.9 2_665 . ?
C33 C35 H35 119.4 . . ?
C34 C35 C33 121.29(10) 2_665 . ?
C34 C35 H35 119.4 2_665 . ?

loop_
_geom_bond_atom_site_label_1
_geom_bond_atom_site_label_2
_geom_bond_distance
_geom_bond_site_symmetry_2
_geom_bond_publ_flag
N1 C1 1.3380(15) . ?
N1 C5 1.3433(15) . ?
C1 H1 0.9500 . ?
C1 C2 1.3865(16) . ?
C2 H2 0.9500 . ?
C2 C3 1.3974(15) . ?
C3 C4 1.3994(15) . ?
C3 C6 1.4632(16) . ?
C4 H4 0.9500 . ?
C4 C5 1.3823(16) . ?
C5 H5 0.9500 . ?
C6 H6 0.9500 . ?
C6 C7 1.3391(16) . ?
C7 H7 0.9500 . ?
C7 C8 1.4719(15) . ?
C8 C9 1.3862(15) . ?
C8 C17 1.4360(15) . ?
C9 H9 0.9500 . ?
C9 C10 1.4049(16) . ?
C10 H10 0.9500 . ?
C10 C11 1.3683(16) . ?
C11 H11 0.9500 . ?
C11 C12 1.4123(15) . ?
C12 C13 1.4170(16) . ?
C12 C17 1.4315(15) . ?
C13 H13 0.9500 . ?
C13 C14 1.3697(17) . ?
C14 H14 0.9500 . ?
C14 C15 1.4111(17) . ?
C15 H15 0.9500 . ?
C15 C16 1.3701(16) . ?
C16 H16 0.9500 . ?
C16 C17 1.4224(15) . ?
N2 C18 1.1498(16) . ?
N3 C19 1.1470(15) . ?
N4 C28 1.1496(15) . ?
N5 C29 1.1431(15) . ?
C18 C20 1.4388(15) . ?
C19 C20 1.4354(15) . ?
C20 C21 1.3769(15) . ?
C21 C22 1.4494(15) . ?
C21 C26 1.4477(14) . ?
C22 H22 0.9500 . ?
C22 C23 1.3499(15) . ?
C23 H23 0.9500 . ?
C23 C24 1.4499(14) . ?
C24 C25 1.4467(14) . ?
C24 C27 1.3743(15) . ?
C25 H25 0.9500 . ?
C25 C26 1.3402(15) . ?
C26 H26 0.9500 . ?
C27 C28 1.4322(15) . ?
C27 C29 1.4389(15) . ?
N6 C30 1.1482(16) . ?
N7 C31 1.1454(15) . ?
C30 C32 1.4342(15) . ?
C31 C32 1.4333(15) . ?
C32 C33 1.3758(15) . ?
C33 C34 1.4483(15) . ?
C33 C35 1.4463(14) . ?
C34 H34 0.9500 . ?
C34 C35 1.3428(15) 2_665 ?
C35 H35 0.9500 . ?

loop_
_geom_torsion_atom_site_label_1
_geom_torsion_atom_site_label_2
_geom_torsion_atom_site_label_3
_geom_torsion_atom_site_label_4
_geom_torsion
_geom_torsion_site_symmetry_1
_geom_torsion_site_symmetry_2
_geom_torsion_site_symmetry_3
_geom_torsion_site_symmetry_4
_geom_torsion_publ_flag
N1 C1 C2 C3 -1.12(19) . . . . ?
C1 N1 C5 C4 0.54(17) . . . . ?
C1 C2 C3 C4 1.48(17) . . . . ?
C1 C2 C3 C6 -178.66(11) . . . . ?
C2 C3 C4 C5 -0.91(16) . . . . ?
C2 C3 C6 C7 170.55(11) . . . . ?
C3 C4 C5 N1 -0.10(18) . . . . ?
C3 C6 C7 C8 177.30(10) . . . . ?
C4 C3 C6 C7 -9.60(19) . . . . ?
C5 N1 C1 C2 0.08(17) . . . . ?
C6 C3 C4 C5 179.23(11) . . . . ?
C6 C7 C8 C9 8.48(18) . . . . ?
C6 C7 C8 C17 -167.77(11) . . . . ?
C7 C8 C9 C10 -172.92(10) . . . . ?
C7 C8 C17 C12 171.41(10) . . . . ?
C7 C8 C17 C16 -8.47(16) . . . . ?
C8 C9 C10 C11 0.39(18) . . . . ?
C9 C8 C17 C12 -4.92(15) . . . . ?
C9 C8 C17 C16 175.21(10) . . . . ?
C9 C10 C11 C12 -2.59(17) . . . . ?
C10 C11 C12 C13 -178.80(11) . . . . ?
C10 C11 C12 C17 0.92(17) . . . . ?
C11 C12 C13 C14 177.97(11) . . . . ?
C11 C12 C17 C8 2.84(16) . . . . ?
C11 C12 C17 C16 -177.28(10) . . . . ?
C12 C13 C14 C15 -0.28(17) . . . . ?
C13 C12 C17 C8 -177.44(9) . . . . ?
C13 C12 C17 C16 2.45(16) . . . . ?
C13 C14 C15 C16 1.61(17) . . . . ?
C14 C15 C16 C17 -0.84(17) . . . . ?
C15 C16 C17 C8 178.69(10) . . . . ?
C15 C16 C17 C12 -1.19(16) . . . . ?
C17 C8 C9 C10 3.39(16) . . . . ?
C17 C12 C13 C14 -1.76(17) . . . . ?
C18 C20 C21 C22 -177.19(10) . . . . ?
C18 C20 C21 C26 2.03(16) . . . . ?
C19 C20 C21 C22 1.39(17) . . . . ?
C19 C20 C21 C26 -179.39(10) . . . . ?
C20 C21 C22 C23 176.29(10) . . . . ?
C20 C21 C26 C25 -176.35(10) . . . . ?
C21 C22 C23 C24 0.66(16) . . . . ?
C22 C21 C26 C25 2.89(16) . . . . ?
C22 C23 C24 C25 1.73(15) . . . . ?
C22 C23 C24 C27 -178.23(10) . . . . ?
C23 C24 C25 C26 -1.80(15) . . . . ?
C23 C24 C27 C28 -1.21(17) . . . . ?
C23 C24 C27 C29 179.40(10) . . . . ?
C24 C25 C26 C21 -0.53(16) . . . . ?
C25 C24 C27 C28 178.83(10) . . . . ?
C25 C24 C27 C29 -0.57(17) . . . . ?
C26 C21 C22 C23 -2.94(15) . . . . ?
C27 C24 C25 C26 178.17(11) . . . . ?
C30 C32 C33 C34 177.46(10) . . . . ?
C30 C32 C33 C35 -2.14(16) . . . . ?
C31 C32 C33 C34 -2.74(17) . . . . ?
C31 C32 C33 C35 177.65(10) . . . . ?
C32 C33 C34 C35 -178.83(10) . . . 2_665 ?
C32 C33 C35 C34 178.82(10) . . . 2_665 ?
C34 C33 C35 C34 -0.79(17) . . . 2_665 ?
C35 C33 C34 C35 0.78(17) . . . 2_665 ?

loop_
_exptl_oxdiff_crystal_face_indexfrac_h
_exptl_oxdiff_crystal_face_indexfrac_k
_exptl_oxdiff_crystal_face_indexfrac_l
_exptl_oxdiff_crystal_face_x
_exptl_oxdiff_crystal_face_y
_exptl_oxdiff_crystal_face_z
1.9140 3.9586 4.6439 -0.5221 0.7533 0.4000
-6.1293 3.3378 2.7052 -0.2046 0.3045 -0.9303
-5.8139 -0.0079 -0.9175 0.1778 -0.2496 -0.9519
-2.6530 -3.0482 -4.7727 0.5621 -0.6596 -0.4990
-6.1226 0.7714 -0.2092 0.1080 -0.1334 -0.9852
3.7482 -4.5790 -5.5566 0.5595 -0.6489 0.5156
6.3939 -2.4375 -0.0922 -0.1033 -0.0949 0.9901
-0.3466 4.8916 -6.4030 0.8754 0.4777 0.0739
0.2698 -4.8636 6.4102 -0.8749 -0.4766 -0.0858
